data_4516435
loop_
_publ_author_name
'Lei, Xiao-Wu'
'Yue, Cheng-Yang'
'Zhao, Jian-Qiang'
'Han, Yong-Fang'
'Yang, Jiang-Tao'
'Meng, Rong-Rong'
'Gao, Chuan-Sheng'
'Ding, Hao'
'Wang, Chun-Yan'
'Chen, Wan-Dong'

_publ_section_title
;
 Low-Dimensional Hybrid Cuprous Halides Directed by Transition Metal
 Complex: Syntheses, Crystal Structures, and Photocatalytic Properties
;
_journal_issue 11
_journal_name_full 'Crystal Growth &amp; Design'
_journal_page_first 5416
_journal_paper_doi 10.1021/acs.cgd.5b01037
_journal_volume 15
_journal_year 2015
_chemical_formula_sum 'C40 H32 Cu7 I11 N8 Ru2'
_chemical_formula_weight 2667.56
_space_group_IT_number 62
_space_group_name_Hall '-P 2ac 2n'
_space_group_name_H-M_alt 'P n m a'
_symmetry_cell_setting orthorhombic
_symmetry_space_group_name_H-M 'P n m a'
_atom_sites_solution_hydrogens geom
_atom_sites_solution_primary direct
_atom_sites_solution_secondary difmap
_audit_creation_method SHELXL-97
_cell_angle_alpha 90.00
_cell_angle_beta 90.00
_cell_angle_gamma 90.00
_cell_formula_units_Z 4
_cell_length_a 13.766(2)
_cell_length_b 28.086(5)
_cell_length_c 15.412(3)
_cell_measurement_temperature 293(2)
_cell_volume 5958.8(18)
_computing_cell_refinement 'APEX2 Software Suite (Bruker,2005)'
_computing_data_collection 'APEX2 Software Suite (Bruker,2005)'
_computing_data_reduction 'APEX2 Software Suite (Bruker,2005)'
_computing_structure_refinement 'SHELXL-97 (Sheldrick, 2008)'
_computing_structure_solution 'SHELXS-97 (Sheldrick, 2008)'
_diffrn_ambient_temperature 293(2)
_diffrn_measured_fraction_theta_full 0.996
_diffrn_measured_fraction_theta_max 0.996
_diffrn_measurement_device_type 'Bruker SMART CCD area detector'
_diffrn_measurement_method 'phi and omega scans'
_diffrn_radiation_monochromator graphite
_diffrn_radiation_source 'fine-focus sealed tube'
_diffrn_radiation_type MoK\a
_diffrn_radiation_wavelength 0.71073
_diffrn_reflns_av_R_equivalents 0.0380
_diffrn_reflns_av_sigmaI/netI 0.0281
_diffrn_reflns_limit_h_max 17
_diffrn_reflns_limit_h_min -17
_diffrn_reflns_limit_k_max 36
_diffrn_reflns_limit_k_min -36
_diffrn_reflns_limit_l_max 20
_diffrn_reflns_limit_l_min -15
_diffrn_reflns_number 41228
_diffrn_reflns_theta_full 27.49
_diffrn_reflns_theta_max 27.49
_diffrn_reflns_theta_min 3.02
_exptl_absorpt_coefficient_mu 8.673
_exptl_absorpt_correction_T_max 0.4775
_exptl_absorpt_correction_T_min 0.4225
_exptl_absorpt_correction_type multi-scan
_exptl_absorpt_process_details 'SADABS; Bruker, 2000'
_exptl_crystal_colour 'dark red'
_exptl_crystal_density_diffrn 2.974
_exptl_crystal_density_method 'not measured'
_exptl_crystal_description block
_exptl_crystal_F_000 4808
_exptl_crystal_size_max 0.12
_exptl_crystal_size_mid 0.12
_exptl_crystal_size_min 0.10
_refine_diff_density_max 2.286
_refine_diff_density_min -3.992
_refine_diff_density_rms 0.293
_refine_ls_extinction_coef 0.00051(7)
_refine_ls_extinction_expression Fc^*^=kFc[1+0.001xFc^2^\l^3^/sin(2\q)]^-1/4^
_refine_ls_extinction_method SHELXL
_refine_ls_goodness_of_fit_ref 1.092
_refine_ls_hydrogen_treatment mixed
_refine_ls_matrix_type full
_refine_ls_number_parameters 326
_refine_ls_number_reflns 6932
_refine_ls_number_restraints 0
_refine_ls_restrained_S_all 1.092
_refine_ls_R_factor_all 0.0660
_refine_ls_R_factor_gt 0.0608
_refine_ls_shift/su_max 0.001
_refine_ls_shift/su_mean 0.000
_refine_ls_structure_factor_coef Fsqd
_refine_ls_weighting_details 'calc w=1/[\s^2^(Fo^2^)+(0.1031P)^2^+66.2073P] where P=(Fo^2^+2Fc^2^)/3'
_refine_ls_weighting_scheme calc
_refine_ls_wR_factor_gt 0.1804
_refine_ls_wR_factor_ref 0.1858
_reflns_number_gt 6337
_reflns_number_total 6932
_reflns_threshold_expression >2sigma(I)
_cod_data_source_file cg5b01037_si_007.cif
_cod_data_source_block C40N8H32Ru2Cu7I11
_cod_original_cell_volume 5958.7(19)
_cod_original_sg_symbol_H-M Pnma
_cod_database_code 4516435

loop_
_symmetry_equiv_pos_as_xyz
'x, y, z'
'-x+1/2, -y, z+1/2'
'-x, y+1/2, -z'
'x+1/2, -y+1/2, -z+1/2'
'-x, -y, -z'
'x-1/2, y, -z-1/2'
'x, -y-1/2, z'
'-x-1/2, y-1/2, z-1/2'

loop_
_atom_site_label
_atom_site_type_symbol
_atom_site_fract_x
_atom_site_fract_y
_atom_site_fract_z
_atom_site_U_iso_or_equiv
_atom_site_adp_type
_atom_site_occupancy
_atom_site_symmetry_multiplicity
_atom_site_calc_flag
_atom_site_refinement_flags
I1 I 0.05947(6) 0.2500 0.21397(5) 0.0327(2) Uani 1 2 d S
I2 I -0.18506(4) 0.33108(2) 0.32067(4) 0.03412(18) Uani 1 1 d .
I6 I -0.00495(7) 0.2500 0.50354(6) 0.0398(2) Uani 1 2 d S
I3 I -0.20795(8) 0.2547(6) 0.07688(8) 0.0398(18) Uani 0.50 1 d P
I4 I 0.11099(5) 0.37530(2) 0.37309(4) 0.0422(2) Uani 1 1 d .
I5 I -0.31136(8) 0.2500 0.53036(7) 0.0505(3) Uani 1 2 d S
I8 I -0.28289(6) 0.50967(3) -0.12726(6) 0.0573(2) Uani 1 1 d .
Ru1 Ru -0.14552(9) 0.44721(4) -0.16662(7) 0.0629(3) Uani 1 1 d .
I7 I -0.12297(13) 0.2500 0.78120(15) 0.0984(6) Uani 1 2 d S
Cu3 Cu -0.13744(15) 0.2500 0.24018(14) 0.0506(5) Uani 1 2 d S
Cu2 Cu -0.00165(12) 0.30058(6) 0.35739(11) 0.0573(4) Uani 1 1 d .
Cu4 Cu 0.19908(15) 0.30246(7) 0.31090(12) 0.0721(5) Uani 1 1 d .
Cu1 Cu -0.17209(19) 0.2500 0.41697(16) 0.0659(6) Uani 1 2 d S
Cu5B Cu -0.2051(7) 0.2500 0.6576(6) 0.0881(14) Uani 0.442(6) 2 d SP
Cu5A Cu -0.1542(5) 0.2500 0.6115(5) 0.0881(14) Uani 0.558(6) 2 d SP
N4 N -0.1190(6) 0.4323(3) -0.2978(5) 0.0414(19) Uani 1 1 d .
N3 N -0.0381(6) 0.4928(3) -0.1513(5) 0.0395(18) Uani 1 1 d .
N2 N -0.2459(6) 0.3975(3) -0.1863(5) 0.0405(18) Uani 1 1 d .
N1 N -0.0569(6) 0.4083(3) -0.0841(6) 0.044(2) Uani 1 1 d .
C15 C -0.1796(7) 0.3998(4) -0.3302(6) 0.039(2) Uani 1 1 d .
C5 C 0.0249(7) 0.4319(4) -0.0611(7) 0.040(2) Uani 1 1 d .
C6 C 0.0386(7) 0.4783(4) -0.1031(6) 0.039(2) Uani 1 1 d .
C11 C -0.0537(8) 0.4504(5) -0.3504(7) 0.047(2) Uani 1 1 d .
H11 H -0.0125 0.4737 -0.3282 0.057 Uiso 1 1 calc .
C7 C 0.1216(8) 0.5058(5) -0.0932(8) 0.055(3) Uani 1 1 d .
H7 H 0.1735 0.4955 -0.0593 0.065 Uiso 1 1 calc .
C4 C 0.0894(8) 0.4117(5) -0.0008(8) 0.054(3) Uani 1 1 d .
H4 H 0.1448 0.4283 0.0157 0.065 Uiso 1 1 calc .
C16 C -0.2539(7) 0.3811(4) -0.2663(7) 0.040(2) Uani 1 1 d .
C10 C -0.0326(9) 0.5354(4) -0.1923(8) 0.051(3) Uani 1 1 d .
H10 H -0.0850 0.5458 -0.2254 0.061 Uiso 1 1 calc .
C12 C -0.0416(9) 0.4378(5) -0.4349(8) 0.057(3) Uani 1 1 d .
H12 H 0.0063 0.4518 -0.4690 0.069 Uiso 1 1 calc .
C20 C -0.3049(9) 0.3818(4) -0.1258(8) 0.050(3) Uani 1 1 d .
H20 H -0.2974 0.3926 -0.0691 0.060 Uiso 1 1 calc .
C9 C 0.0510(10) 0.5643(5) -0.1856(9) 0.061(3) Uani 1 1 d .
H9 H 0.0542 0.5930 -0.2155 0.073 Uiso 1 1 calc .
C13 C -0.1033(9) 0.4035(5) -0.4684(7) 0.059(3) Uani 1 1 d .
H13 H -0.0980 0.3940 -0.5260 0.071 Uiso 1 1 calc .
C14 C -0.1722(9) 0.3837(5) -0.4153(7) 0.051(3) Uani 1 1 d .
H14 H -0.2134 0.3600 -0.4358 0.061 Uiso 1 1 calc .
C1 C -0.0737(10) 0.3654(4) -0.0493(10) 0.062(3) Uani 1 1 d .
H1 H -0.1305 0.3497 -0.0649 0.074 Uiso 1 1 calc .
C17 C -0.3274(10) 0.3502(5) -0.2885(10) 0.061(3) Uani 1 1 d .
H17 H -0.3336 0.3393 -0.3452 0.074 Uiso 1 1 calc .
C8 C 0.1242(10) 0.5505(5) -0.1371(8) 0.063(4) Uani 1 1 d .
H8 H 0.1784 0.5701 -0.1314 0.076 Uiso 1 1 calc .
C3 C 0.0716(10) 0.3681(5) 0.0334(11) 0.065(4) Uani 1 1 d .
H3 H 0.1148 0.3551 0.0732 0.078 Uiso 1 1 calc .
C19 C -0.3789(10) 0.3491(5) -0.1448(9) 0.062(3) Uani 1 1 d .
H19 H -0.4186 0.3372 -0.1011 0.074 Uiso 1 1 calc .
C18 C -0.3908(10) 0.3357(5) -0.2262(12) 0.076(5) Uani 1 1 d .
H18 H -0.4430 0.3163 -0.2410 0.091 Uiso 1 1 calc .
C2 C -0.0108(11) 0.3428(5) 0.0092(11) 0.070(4) Uani 1 1 d .
H2 H -0.0236 0.3125 0.0306 0.083 Uiso 1 1 calc .

loop_
_atom_site_aniso_label
_atom_site_aniso_U_11
_atom_site_aniso_U_22
_atom_site_aniso_U_33
_atom_site_aniso_U_23
_atom_site_aniso_U_13
_atom_site_aniso_U_12
I1 0.0237(4) 0.0481(5) 0.0264(4) 0.000 0.0007(3) 0.000
I2 0.0294(3) 0.0372(3) 0.0357(3) -0.0002(2) -0.0038(2) 0.0000(2)
I6 0.0438(5) 0.0462(5) 0.0293(4) 0.000 -0.0046(3) 0.000
I3 0.0341(5) 0.048(6) 0.0372(5) 0.0016(9) 0.0042(4) 0.0011(8)
I4 0.0381(4) 0.0440(4) 0.0444(4) -0.0044(3) 0.0070(3) -0.0029(2)
I5 0.0537(6) 0.0550(6) 0.0429(6) 0.000 0.0009(4) 0.000
I8 0.0390(4) 0.0572(4) 0.0756(6) -0.0080(4) -0.0126(3) -0.0010(3)
Ru1 0.0641(7) 0.0725(7) 0.0521(6) -0.0001(5) -0.0011(5) -0.0185(5)
I7 0.0686(10) 0.1011(13) 0.1256(16) 0.000 -0.0073(10) 0.000
Cu3 0.0468(11) 0.0548(11) 0.0502(11) 0.000 -0.0020(9) 0.000
Cu2 0.0540(9) 0.0583(9) 0.0596(9) 0.0031(7) 0.0011(7) -0.0077(7)
Cu4 0.0792(12) 0.0794(12) 0.0576(10) -0.0006(8) 0.0122(8) 0.0280(9)
Cu1 0.0625(14) 0.0793(16) 0.0558(14) 0.000 0.0020(11) 0.000
Cu5B 0.092(4) 0.087(3) 0.085(4) 0.000 -0.022(2) 0.000
Cu5A 0.092(4) 0.087(3) 0.085(4) 0.000 -0.022(2) 0.000
N4 0.038(4) 0.057(5) 0.029(4) -0.008(3) 0.000(3) -0.012(4)
N3 0.040(4) 0.048(4) 0.030(4) 0.001(3) -0.001(3) -0.011(4)
N2 0.035(4) 0.051(5) 0.036(4) -0.001(3) 0.005(3) -0.014(4)
N1 0.039(4) 0.048(5) 0.045(5) -0.005(4) -0.009(4) -0.010(4)
C15 0.033(5) 0.050(5) 0.034(5) -0.008(4) -0.002(4) -0.003(4)
C5 0.036(5) 0.042(5) 0.041(5) -0.008(4) 0.001(4) -0.002(4)
C6 0.035(5) 0.055(6) 0.027(4) -0.012(4) 0.004(4) -0.010(4)
C11 0.037(5) 0.070(7) 0.035(5) -0.006(5) 0.011(4) -0.004(5)
C7 0.035(5) 0.080(8) 0.048(6) -0.003(6) 0.003(5) -0.027(5)
C4 0.037(5) 0.067(7) 0.058(7) -0.009(6) -0.014(5) 0.002(5)
C16 0.031(5) 0.042(5) 0.048(6) -0.007(4) -0.009(4) -0.006(4)
C10 0.056(7) 0.049(6) 0.048(6) 0.008(5) -0.001(5) -0.022(5)
C12 0.052(7) 0.078(8) 0.042(6) -0.004(6) 0.008(5) -0.003(6)
C20 0.051(6) 0.053(6) 0.047(6) 0.000(5) 0.009(5) -0.010(5)
C9 0.063(8) 0.064(7) 0.055(7) 0.009(6) 0.010(6) -0.029(6)
C13 0.052(7) 0.087(9) 0.037(6) -0.018(6) 0.005(5) -0.002(6)
C14 0.050(6) 0.066(7) 0.037(5) -0.022(5) -0.006(4) 0.002(5)
C1 0.059(7) 0.044(6) 0.081(9) 0.002(6) -0.013(7) -0.008(5)
C17 0.056(7) 0.055(7) 0.073(8) -0.016(6) 0.000(6) -0.024(6)
C8 0.059(8) 0.080(9) 0.051(7) -0.004(6) 0.009(6) -0.037(7)
C3 0.054(7) 0.055(7) 0.086(10) 0.014(7) -0.022(7) 0.012(6)
C19 0.054(7) 0.063(7) 0.069(8) 0.009(6) 0.018(6) -0.029(6)
C18 0.055(8) 0.063(8) 0.109(13) -0.020(8) 0.019(8) -0.033(6)
C2 0.057(8) 0.069(8) 0.083(10) 0.026(7) -0.017(7) -0.003(6)

loop_
_atom_type_symbol
_atom_type_description
_atom_type_scat_dispersion_real
_atom_type_scat_dispersion_imag
_atom_type_scat_source
C C 0.0033 0.0016 'International Tables Vol C Tables 4.2.6.8 and 6.1.1.4'
H H 0.0000 0.0000 'International Tables Vol C Tables 4.2.6.8 and 6.1.1.4'
N N 0.0061 0.0033 'International Tables Vol C Tables 4.2.6.8 and 6.1.1.4'
Cu Cu 0.3201 1.2651 'International Tables Vol C Tables 4.2.6.8 and 6.1.1.4'
Ru Ru -1.2594 0.8363 'International Tables Vol C Tables 4.2.6.8 and 6.1.1.4'
I I -0.4742 1.8119 'International Tables Vol C Tables 4.2.6.8 and 6.1.1.4'

loop_
_geom_angle_atom_site_label_1
_geom_angle_atom_site_label_2
_geom_angle_atom_site_label_3
_geom_angle
_geom_angle_site_symmetry_1
_geom_angle_site_symmetry_3
Cu3 I1 Cu2 65.18(5) . 7_565
Cu3 I1 Cu2 65.18(5) . .
Cu2 I1 Cu2 61.98(7) 7_565 .
Cu3 I1 Cu4 126.20(5) . .
Cu2 I1 Cu4 92.98(6) 7_565 .
Cu2 I1 Cu4 61.23(5) . .
Cu3 I1 Cu4 126.20(5) . 7_565
Cu2 I1 Cu4 61.23(5) 7_565 7_565
Cu2 I1 Cu4 92.98(6) . 7_565
Cu4 I1 Cu4 62.37(8) . 7_565
Cu3 I2 Cu4 62.83(6) . 6_556
Cu3 I2 Cu1 61.64(6) . .
Cu4 I2 Cu1 101.47(7) 6_556 .
Cu3 I2 Cu2 66.53(6) . .
Cu4 I2 Cu2 127.52(6) 6_556 .
Cu1 I2 Cu2 64.11(6) . .
Cu5A I6 Cu1 69.12(14) . .
Cu5A I6 Cu2 123.07(11) . .
Cu1 I6 Cu2 65.83(6) . .
Cu5A I6 Cu2 123.07(11) . 7_565
Cu1 I6 Cu2 65.83(6) . 7_565
Cu2 I6 Cu2 64.47(8) . 7_565
I3 I3 Cu4 121.9(3) 7_565 6_556
I3 I3 Cu4 53.3(3) 7_565 4_455
Cu4 I3 Cu4 68.67(11) 6_556 4_455
I3 I3 Cu3 87.2(4) 7_565 .
Cu4 I3 Cu3 64.63(12) 6_556 .
Cu4 I3 Cu3 62.72(16) 4_455 .
Cu4 I4 Cu2 66.82(7) . .
Cu5B I5 Cu5A 23.2(2) . .
Cu5B I5 Cu1 95.6(3) . .
Cu5A I5 Cu1 72.4(2) . .
N3 Ru1 N2 175.2(4) . .
N3 Ru1 N1 80.0(3) . .
N2 Ru1 N1 97.6(4) . .
N3 Ru1 N4 96.6(3) . .
N2 Ru1 N4 80.5(3) . .
N1 Ru1 N4 112.6(4) . .
N3 Ru1 I8 94.5(3) . .
N2 Ru1 I8 90.2(3) . .
N1 Ru1 I8 128.9(3) . .
N4 Ru1 I8 118.5(3) . .
Cu5B I7 Cu5A 21.3(3) . .
I2 Cu3 I2 116.72(8) . 7_565
I2 Cu3 I3 107.6(3) . .
I2 Cu3 I3 112.7(3) 7_565 .
I2 Cu3 I3 112.7(3) . 7_565
I2 Cu3 I3 107.6(3) 7_565 7_565
I3 Cu3 I3 5.6(7) . 7_565
I2 Cu3 I1 108.10(5) . .
I2 Cu3 I1 108.10(5) 7_565 .
I3 Cu3 I1 102.60(8) . .
I3 Cu3 I1 102.60(8) 7_565 .
I2 Cu3 Cu1 60.06(4) . .
I2 Cu3 Cu1 60.06(4) 7_565 .
I3 Cu3 Cu1 148.87(11) . .
I3 Cu3 Cu1 148.87(11) 7_565 .
I1 Cu3 Cu1 108.41(9) . .
I2 Cu3 Cu4 112.40(9) . 4_455
I2 Cu3 Cu4 59.07(5) 7_565 4_455
I3 Cu3 Cu4 58.4(2) . 4_455
I3 Cu3 Cu4 54.8(2) 7_565 4_455
I1 Cu3 Cu4 138.83(7) . 4_455
Cu1 Cu3 Cu4 97.95(9) . 4_455
I2 Cu3 Cu4 59.07(5) . 6_556
I2 Cu3 Cu4 112.40(9) 7_565 6_556
I3 Cu3 Cu4 54.8(2) . 6_556
I3 Cu3 Cu4 58.4(2) 7_565 6_556
I1 Cu3 Cu4 138.83(7) . 6_556
Cu1 Cu3 Cu4 97.95(9) . 6_556
Cu4 Cu3 Cu4 63.43(11) 4_455 6_556
I2 Cu3 Cu2 106.26(8) . 7_565
I2 Cu3 Cu2 57.56(5) 7_565 7_565
I3 Cu3 Cu2 144.9(3) . 7_565
I3 Cu3 Cu2 140.5(3) 7_565 7_565
I1 Cu3 Cu2 57.71(5) . 7_565
Cu1 Cu3 Cu2 60.54(7) . 7_565
Cu4 Cu3 Cu2 115.21(6) 4_455 7_565
Cu4 Cu3 Cu2 158.45(10) 6_556 7_565
I2 Cu3 Cu2 57.56(5) . .
I2 Cu3 Cu2 106.26(8) 7_565 .
I3 Cu3 Cu2 140.5(3) . .
I3 Cu3 Cu2 144.9(3) 7_565 .
I1 Cu3 Cu2 57.71(5) . .
Cu1 Cu3 Cu2 60.54(7) . .
Cu4 Cu3 Cu2 158.45(10) 4_455 .
Cu4 Cu3 Cu2 115.21(6) 6_556 .
Cu2 Cu3 Cu2 57.31(8) 7_565 .
I4 Cu2 I6 111.05(6) . .
I4 Cu2 I2 108.40(6) . .
I6 Cu2 I2 109.11(6) . .
I4 Cu2 I1 107.81(6) . .
I6 Cu2 I1 114.09(6) . .
I2 Cu2 I1 106.14(6) . .
I4 Cu2 Cu2 143.21(4) . 7_565
I6 Cu2 Cu2 57.77(4) . 7_565
I2 Cu2 Cu2 108.32(4) . 7_565
I1 Cu2 Cu2 59.01(4) . 7_565
I4 Cu2 Cu4 55.64(5) . .
I6 Cu2 Cu4 103.80(7) . .
I2 Cu2 Cu4 146.99(8) . .
I1 Cu2 Cu4 60.88(6) . .
Cu2 Cu2 Cu4 91.06(5) 7_565 .
I4 Cu2 Cu1 147.56(8) . .
I6 Cu2 Cu1 57.03(6) . .
I2 Cu2 Cu1 57.92(5) . .
I1 Cu2 Cu1 104.41(7) . .
Cu2 Cu2 Cu1 60.59(4) 7_565 .
Cu4 Cu2 Cu1 150.91(8) . .
I4 Cu2 Cu3 144.46(7) . .
I6 Cu2 Cu3 104.43(6) . .
I2 Cu2 Cu3 55.91(4) . .
I1 Cu2 Cu3 57.11(5) . .
Cu2 Cu2 Cu3 61.34(4) 7_565 .
Cu4 Cu2 Cu3 117.81(8) . .
Cu1 Cu2 Cu3 56.37(7) . .
I3 Cu4 I4 113.9(3) 6_656 .
I3 Cu4 I3 4.8(6) 6_656 4
I4 Cu4 I3 117.5(2) . 4
I3 Cu4 I2 111.80(9) 6_656 6_656
I4 Cu4 I2 108.80(8) . 6_656
I3 Cu4 I2 112.34(8) 4 6_656
I3 Cu4 Cu3 60.54(14) 6_656 6_656
I4 Cu4 Cu3 154.71(11) . 6_656
I3 Cu4 Cu3 58.92(11) 4 6_656
I2 Cu4 Cu3 58.11(5) 6_656 6_656
I3 Cu4 I1 115.2(3) 6_656 .
I4 Cu4 I1 106.86(7) . .
I3 Cu4 I1 110.5(3) 4 .
I2 Cu4 I1 99.13(6) 6_656 .
Cu3 Cu4 I1 97.04(7) 6_656 .
I3 Cu4 Cu2 107.91(11) 6_656 .
I4 Cu4 Cu2 57.54(5) . .
I3 Cu4 Cu2 106.78(11) 4 .
I2 Cu4 Cu2 139.91(8) 6_656 .
Cu3 Cu4 Cu2 146.92(10) 6_656 .
I1 Cu4 Cu2 57.89(6) . .
I3 Cu4 Cu4 58.1(3) 6_656 7_565
I4 Cu4 Cu4 142.93(5) . 7_565
I3 Cu4 Cu4 53.3(3) 4 7_565
I2 Cu4 Cu4 107.31(4) 6_656 7_565
Cu3 Cu4 Cu4 58.28(5) 6_656 7_565
I1 Cu4 Cu4 58.82(4) . 7_565
Cu2 Cu4 Cu4 88.94(5) . 7_565
I5 Cu1 I6 107.54(10) . .
I5 Cu1 I2 108.58(6) . .
I6 Cu1 I2 109.27(6) . .
I5 Cu1 I2 108.58(6) . 7_565
I6 Cu1 I2 109.27(6) . 7_565
I2 Cu1 I2 113.44(9) . 7_565
I5 Cu1 Cu3 142.28(12) . .
I6 Cu1 Cu3 110.18(10) . .
I2 Cu1 Cu3 58.31(5) . .
I2 Cu1 Cu3 58.31(5) 7_565 .
I5 Cu1 Cu2 144.43(7) . 7_565
I6 Cu1 Cu2 57.15(6) . 7_565
I2 Cu1 Cu2 106.90(9) . 7_565
I2 Cu1 Cu2 57.97(5) 7_565 7_565
Cu3 Cu1 Cu2 63.09(7) . 7_565
I5 Cu1 Cu2 144.42(7) . .
I6 Cu1 Cu2 57.15(6) . .
I2 Cu1 Cu2 57.97(5) . .
I2 Cu1 Cu2 106.90(9) 7_565 .
Cu3 Cu1 Cu2 63.09(7) . .
Cu2 Cu1 Cu2 58.83(9) 7_565 .
I5 Cu1 Cu5A 52.34(15) . .
I6 Cu1 Cu5A 55.20(15) . .
I2 Cu1 Cu5A 123.26(5) . .
I2 Cu1 Cu5A 123.25(5) 7_565 .
Cu3 Cu1 Cu5A 165.38(18) . .
Cu2 Cu1 Cu5A 104.48(15) 7_565 .
Cu2 Cu1 Cu5A 104.48(15) . .
Cu5A Cu5B I7 104.7(7) . .
Cu5A Cu5B I5 81.3(7) . .
I7 Cu5B I5 174.0(5) . .
Cu5B Cu5A I5 75.5(6) . .
Cu5B Cu5A I6 173.6(7) . .
I5 Cu5A I6 110.9(3) . .
Cu5B Cu5A I7 53.9(6) . .
I5 Cu5A I7 129.4(3) . .
I6 Cu5A I7 119.7(2) . .
Cu5B Cu5A Cu1 130.7(7) . .
I5 Cu5A Cu1 55.26(14) . .
I6 Cu5A Cu1 55.68(16) . .
I7 Cu5A Cu1 175.4(3) . .
C11 N4 C15 117.5(9) . .
C11 N4 Ru1 129.6(7) . .
C15 N4 Ru1 112.8(7) . .
C6 N3 C10 118.5(9) . .
C6 N3 Ru1 117.2(7) . .
C10 N3 Ru1 124.0(8) . .
C20 N2 C16 119.6(9) . .
C20 N2 Ru1 123.9(8) . .
C16 N2 Ru1 116.4(7) . .
C1 N1 C5 118.6(10) . .
C1 N1 Ru1 128.2(8) . .
C5 N1 Ru1 113.1(7) . .
N4 C15 C14 121.9(10) . .
N4 C15 C16 114.6(8) . .
C14 C15 C16 123.4(9) . .
N1 C5 C4 120.1(10) . .
N1 C5 C6 115.2(9) . .
C4 C5 C6 124.7(9) . .
N3 C6 C7 122.4(11) . .
N3 C6 C5 114.1(8) . .
C7 C6 C5 123.5(10) . .
N4 C11 C12 125.0(11) . .
C6 C7 C8 117.3(12) . .
C3 C4 C5 120.5(11) . .
N2 C16 C17 120.9(11) . .
N2 C16 C15 115.5(8) . .
C17 C16 C15 123.6(10) . .
N3 C10 C9 121.3(12) . .
C11 C12 C13 117.6(11) . .
N2 C20 C19 121.4(11) . .
C8 C9 C10 119.8(12) . .
C14 C13 C12 118.9(10) . .
C13 C14 C15 118.9(10) . .
N1 C1 C2 124.0(12) . .
C18 C17 C16 119.0(13) . .
C9 C8 C7 120.7(11) . .
C4 C3 C2 120.4(12) . .
C18 C19 C20 118.4(11) . .
C19 C18 C17 120.4(12) . .
C3 C2 C1 116.4(12) . .

loop_
_geom_bond_atom_site_label_1
_geom_bond_atom_site_label_2
_geom_bond_distance
_geom_bond_site_symmetry_2
I1 Cu3 2.741(2) .
I1 Cu2 2.7589(19) 7_565
I1 Cu2 2.7589(19) .
I1 Cu4 2.845(2) .
I1 Cu4 2.845(2) 7_565
I2 Cu3 2.6747(13) .
I2 Cu4 2.702(2) 6_556
I2 Cu1 2.7239(16) .
I2 Cu2 2.7255(18) .
I6 Cu5A 2.644(8) .
I6 Cu1 2.660(3) .
I6 Cu2 2.6633(18) .
I6 Cu2 2.6633(18) 7_565
I3 I3 0.26(3) 7_565
I3 Cu4 2.535(9) 6_556
I3 Cu4 2.684(11) 4_455
I3 Cu3 2.701(3) .
I4 Cu4 2.5640(19) .
I4 Cu2 2.6206(17) .
I5 Cu5B 2.447(8) .
I5 Cu5A 2.499(6) .
I5 Cu1 2.594(3) .
I8 Ru1 2.6499(16) .
Ru1 N3 1.970(8) .
Ru1 N2 1.988(8) .
Ru1 N1 2.073(9) .
Ru1 N4 2.097(8) .
I7 Cu5B 2.214(8) .
I7 Cu5A 2.650(7) .
Cu3 I2 2.6747(13) 7_565
Cu3 I3 2.701(3) 7_565
Cu3 Cu1 2.766(3) .
Cu3 Cu4 2.803(2) 4_455
Cu3 Cu4 2.803(2) 6_556
Cu3 Cu2 2.962(2) 7_565
Cu3 Cu2 2.962(2) .
Cu2 Cu2 2.841(3) 7_565
Cu2 Cu4 2.855(3) .
Cu2 Cu1 2.892(3) .
Cu4 I3 2.535(9) 6_656
Cu4 I3 2.684(11) 4
Cu4 I2 2.702(2) 6_656
Cu4 Cu3 2.803(2) 6_656
Cu4 Cu4 2.947(4) 7_565
Cu1 I2 2.7239(16) 7_565
Cu1 Cu2 2.892(3) 7_565
Cu1 Cu5A 3.009(7) .
Cu5B Cu5A 0.997(10) .
N4 C11 1.313(13) .
N4 C15 1.334(12) .
N3 C6 1.353(14) .
N3 C10 1.356(14) .
N2 C20 1.312(14) .
N2 C16 1.321(13) .
N1 C1 1.339(15) .
N1 C5 1.353(12) .
C15 C14 1.390(14) .
C15 C16 1.514(14) .
C5 C4 1.406(16) .
C5 C6 1.467(15) .
C6 C7 1.389(13) .
C11 C12 1.359(16) .
C7 C8 1.43(2) .
C4 C3 1.355(19) .
C16 C17 1.376(14) .
C10 C9 1.413(16) .
C12 C13 1.384(18) .
C20 C19 1.403(16) .
C9 C8 1.31(2) .
C13 C14 1.370(18) .
C1 C2 1.402(19) .
C17 C18 1.36(2) .
C3 C2 1.39(2) .
C19 C18 1.32(2) .
